data_4062441
loop_
_publ_author_name
'Stubbert, Bryan D.'
'Stern, Charlotte L.'
'Marks, Tobin J.'

_publ_section_title
;
 Synthesis and Catalytic Characteristics of Novel Constrained-Geometry
 Organoactinide Catalysts. The First Example of Actinide-Mediated
 Intramolecular Hydroamination
;
_journal_issue 24
_journal_name_full Organometallics
_journal_page_first 4836
_journal_page_last 4838
_journal_paper_doi 10.1021/om034093f
_journal_volume 22
_journal_year 2003
_chemical_formula_sum 'C19 H39 N3 Si U'
_chemical_formula_weight 575.65
_space_group_IT_number 2
_symmetry_cell_setting triclinic
_symmetry_space_group_name_Hall '-P 1'
_symmetry_space_group_name_H-M 'P -1'
_cell_angle_alpha 90.554(16)
_cell_angle_beta 110.215(14)
_cell_angle_gamma 104.660(17)
_cell_formula_units_Z 2
_cell_length_a 9.3063(15)
_cell_length_b 10.624(3)
_cell_length_c 13.063(3)
_cell_measurement_temperature 153(2)
_cell_volume 1165.8(4)
_diffrn_ambient_temperature 153(2)
_exptl_crystal_density_diffrn 1.640
_cod_depositor_comments
;
The following automatic conversions were performed:
'_symmetry_cell_setting' value 'Triclinic' changed to 'triclinic'
according to '/home/saulius/struct/CIF-dictionaries/cif_core.dic'
dictionary named 'cif_core.dic' version 2.4.1 from 2010-06-29.

Automatic conversion script
Id: cif_fix_enum 1527 2010-12-29 10:47:43Z saulius 
;
_cod_database_code 4062441

loop_
_symmetry_equiv_pos_as_xyz
'x, y, z'
'-x, -y, -z'

loop_
_atom_site_label
_atom_site_type_symbol
_atom_site_fract_x
_atom_site_fract_y
_atom_site_fract_z
_atom_site_U_iso_or_equiv
_atom_site_adp_type
_atom_site_occupancy
_atom_site_symmetry_multiplicity
_atom_site_calc_flag
_atom_site_refinement_flags
_atom_site_disorder_assembly
_atom_site_disorder_group
U1 U 0.86661(2) 0.309675(15) 0.253567(14) 0.03350(7) Uani 1 1 d . . .
Si1 Si 0.60877(17) 0.03900(13) 0.25272(12) 0.0384(3) Uani 1 1 d . . .
N1 N 0.7331(4) 0.1718(4) 0.3435(3) 0.0327(8) Uani 1 1 d . . .
N2 N 0.7940(6) 0.4930(4) 0.2345(4) 0.0470(11) Uani 1 1 d . . .
N3 N 1.1288(5) 0.3558(5) 0.3303(4) 0.0481(11) Uani 1 1 d . . .
C1 C 0.6750(6) 0.0897(5) 0.1346(4) 0.0374(10) Uani 1 1 d . . .
C2 C 0.6275(7) 0.1879(5) 0.0661(4) 0.0413(11) Uani 1 1 d . . .
C3 C 0.7519(7) 0.2475(5) 0.0281(4) 0.0461(12) Uani 1 1 d . . .
C4 C 0.8762(7) 0.1857(5) 0.0701(4) 0.0455(12) Uani 1 1 d . . .
C5 C 0.8301(6) 0.0894(5) 0.1348(4) 0.0395(11) Uani 1 1 d . . .
C6 C 0.4742(7) 0.2261(6) 0.0402(5) 0.0579(15) Uani 1 1 d . . .
H6A H 0.4776 0.3018 -0.0021 0.087 Uiso 1 1 calc R . .
H6B H 0.4610 0.2487 0.1087 0.087 Uiso 1 1 calc R . .
H6C H 0.3846 0.1526 -0.0029 0.087 Uiso 1 1 calc R . .
C7 C 0.7523(9) 0.3524(7) -0.0500(5) 0.0699(19) Uani 1 1 d . . .
H7A H 0.7118 0.3109 -0.1255 0.105 Uiso 1 1 calc R . .
H7B H 0.8612 0.4079 -0.0321 0.105 Uiso 1 1 calc R . .
H7C H 0.6841 0.4061 -0.0427 0.105 Uiso 1 1 calc R . .
C8 C 1.0275(8) 0.2141(7) 0.0430(6) 0.0640(17) Uani 1 1 d . . .
H8A H 1.1003 0.1676 0.0893 0.096 Uiso 1 1 calc R . .
H8B H 1.0793 0.3084 0.0566 0.096 Uiso 1 1 calc R . .
H8C H 1.0002 0.1846 -0.0344 0.096 Uiso 1 1 calc R . .
C9 C 0.9307(7) 0.0035(6) 0.1962(5) 0.0559(15) Uani 1 1 d . . .
H9A H 1.0318 0.0251 0.1838 0.084 Uiso 1 1 calc R . .
H9B H 0.8739 -0.0885 0.1698 0.084 Uiso 1 1 calc R . .
H9C H 0.9517 0.0183 0.2749 0.084 Uiso 1 1 calc R . .
C10 C 0.6372(9) -0.1242(5) 0.2953(6) 0.0583(16) Uani 1 1 d . . .
H10A H 0.7512 -0.1182 0.3252 0.087 Uiso 1 1 calc R . .
H10B H 0.5845 -0.1903 0.2315 0.087 Uiso 1 1 calc R . .
H10C H 0.5909 -0.1493 0.3515 0.087 Uiso 1 1 calc R . .
C11 C 0.3906(6) 0.0270(8) 0.2217(5) 0.0629(18) Uani 1 1 d . . .
H11A H 0.3571 -0.0166 0.2787 0.094 Uiso 1 1 calc R . .
H11B H 0.3265 -0.0236 0.1502 0.094 Uiso 1 1 calc R . .
H11C H 0.3755 0.1151 0.2202 0.094 Uiso 1 1 calc R . .
C12 C 0.7598(6) 0.2029(5) 0.4611(4) 0.0413(11) Uani 1 1 d . . .
C13 C 0.8324(9) 0.1052(6) 0.5328(5) 0.0634(17) Uani 1 1 d . . .
H13A H 0.7657 0.0160 0.5037 0.095 Uiso 1 1 calc R . .
H13B H 0.8383 0.1233 0.6081 0.095 Uiso 1 1 calc R . .
H13C H 0.9397 0.1138 0.5327 0.095 Uiso 1 1 calc R . .
C14 C 0.6037(8) 0.2051(7) 0.4756(6) 0.0628(17) Uani 1 1 d . . .
H14A H 0.5565 0.2666 0.4288 0.094 Uiso 1 1 calc R . .
H14B H 0.6254 0.2329 0.5525 0.094 Uiso 1 1 calc R . .
H14C H 0.5295 0.1173 0.4548 0.094 Uiso 1 1 calc R . .
C15 C 0.8763(7) 0.3400(6) 0.4997(5) 0.0518(13) Uani 1 1 d . . .
H15A H 0.9790 0.3394 0.4952 0.078 Uiso 1 1 calc R . .
H15B H 0.8909 0.3651 0.5758 0.078 Uiso 1 1 calc R . .
H15C H 0.8332 0.4032 0.4528 0.078 Uiso 1 1 calc R . .
C16 C 0.6547(10) 0.5085(8) 0.2541(7) 0.079(2) Uani 1 1 d . . .
H16A H 0.6871 0.5805 0.3118 0.119 Uiso 1 1 calc R . .
H16B H 0.6031 0.4273 0.2772 0.119 Uiso 1 1 calc R . .
H16C H 0.5799 0.5280 0.1864 0.119 Uiso 1 1 calc R . .
C17 C 0.8681(9) 0.6059(7) 0.1909(6) 0.079(2) Uani 1 1 d . . .
H17A H 0.7944 0.6149 0.1185 0.118 Uiso 1 1 calc R . .
H17B H 0.9657 0.5942 0.1842 0.118 Uiso 1 1 calc R . .
H17C H 0.8942 0.6848 0.2406 0.118 Uiso 1 1 calc R . .
C18 C 1.2054(9) 0.2751(8) 0.4053(7) 0.083(2) Uani 1 1 d . . .
H18A H 1.2507 0.2235 0.3685 0.124 Uiso 1 1 calc R . .
H18B H 1.1274 0.2160 0.4301 0.124 Uiso 1 1 calc R . .
H18C H 1.2906 0.3303 0.4687 0.124 Uiso 1 1 calc R . .
C19 C 1.2435(9) 0.4556(9) 0.3024(7) 0.090(3) Uani 1 1 d . . .
H19A H 1.3180 0.5124 0.3689 0.135 Uiso 1 1 calc R . .
H19B H 1.1877 0.5081 0.2497 0.135 Uiso 1 1 calc R . .
H19C H 1.3024 0.4139 0.2697 0.135 Uiso 1 1 calc R . .

loop_
_atom_site_aniso_label
_atom_site_aniso_U_11
_atom_site_aniso_U_22
_atom_site_aniso_U_33
_atom_site_aniso_U_23
_atom_site_aniso_U_13
_atom_site_aniso_U_12
U1 0.03127(11) 0.03225(10) 0.03693(11) 0.00810(7) 0.01115(8) 0.00999(7)
Si1 0.0353(7) 0.0335(6) 0.0449(8) 0.0053(6) 0.0148(6) 0.0066(6)
N1 0.0266(19) 0.0323(19) 0.038(2) 0.0054(16) 0.0122(16) 0.0042(16)
N2 0.051(3) 0.037(2) 0.051(3) 0.0087(19) 0.011(2) 0.018(2)
N3 0.031(2) 0.053(3) 0.055(3) 0.003(2) 0.012(2) 0.008(2)
C1 0.034(2) 0.034(2) 0.039(3) 0.0018(19) 0.009(2) 0.007(2)
C2 0.044(3) 0.044(3) 0.030(2) 0.003(2) 0.004(2) 0.014(2)
C3 0.054(3) 0.049(3) 0.031(3) 0.010(2) 0.010(2) 0.014(3)
C4 0.052(3) 0.045(3) 0.042(3) 0.001(2) 0.023(3) 0.011(3)
C5 0.046(3) 0.040(3) 0.035(3) 0.001(2) 0.015(2) 0.015(2)
C6 0.045(3) 0.063(4) 0.056(4) 0.009(3) 0.002(3) 0.022(3)
C7 0.086(5) 0.065(4) 0.047(4) 0.023(3) 0.017(3) 0.010(4)
C8 0.065(4) 0.068(4) 0.067(4) 0.005(3) 0.042(4) 0.008(3)
C9 0.056(4) 0.053(3) 0.068(4) 0.009(3) 0.025(3) 0.027(3)
C10 0.073(4) 0.038(3) 0.073(4) 0.015(3) 0.036(4) 0.017(3)
C11 0.017(2) 0.110(5) 0.050(3) 0.021(3) 0.008(2) 0.005(3)
C12 0.038(3) 0.041(3) 0.043(3) 0.008(2) 0.016(2) 0.006(2)
C13 0.079(5) 0.063(4) 0.046(3) 0.018(3) 0.017(3) 0.025(4)
C14 0.050(4) 0.078(4) 0.066(4) 0.001(3) 0.035(3) 0.008(3)
C15 0.051(3) 0.059(3) 0.042(3) 0.006(3) 0.016(3) 0.009(3)
C16 0.081(5) 0.078(5) 0.098(6) 0.028(4) 0.036(5) 0.048(4)
C17 0.078(5) 0.067(4) 0.080(5) 0.031(4) 0.017(4) 0.017(4)
C18 0.050(4) 0.102(6) 0.097(6) 0.021(5) 0.014(4) 0.037(4)
C19 0.061(5) 0.102(6) 0.112(7) 0.020(5) 0.047(5) 0.011(5)

loop_
_geom_bond_atom_site_label_1
_geom_bond_atom_site_label_2
_geom_bond_distance
_geom_bond_site_symmetry_2
_geom_bond_publ_flag
U1 N2 2.207(4) . ?
U1 N3 2.212(4) . ?
U1 N1 2.278(4) . ?
U1 C1 2.638(5) . ?
U1 C5 2.676(5) . ?
U1 C2 2.708(5) . ?
U1 C4 2.763(5) . ?
U1 C3 2.771(5) . ?
U1 Si1 3.2428(16) . ?
Si1 N1 1.711(4) . ?
Si1 C10 1.880(6) . ?
Si1 C1 1.886(5) . ?
Si1 C11 1.898(5) . ?
N1 C12 1.489(6) . ?
N2 C17 1.450(8) . ?
N2 C16 1.452(9) . ?
N3 C18 1.431(8) . ?
N3 C19 1.449(8) . ?
C1 C2 1.436(7) . ?
C1 C5 1.443(7) . ?
C2 C3 1.422(8) . ?
C2 C6 1.508(8) . ?
C3 C4 1.423(8) . ?
C3 C7 1.518(7) . ?
C4 C5 1.410(7) . ?
C4 C8 1.527(8) . ?
C5 C9 1.510(7) . ?
C6 H6A 0.9800 . ?
C6 H6B 0.9800 . ?
C6 H6C 0.9800 . ?
C7 H7A 0.9800 . ?
C7 H7B 0.9800 . ?
C7 H7C 0.9800 . ?
C8 H8A 0.9800 . ?
C8 H8B 0.9800 . ?
C8 H8C 0.9800 . ?
C9 H9A 0.9800 . ?
C9 H9B 0.9800 . ?
C9 H9C 0.9800 . ?
C10 H10A 0.9800 . ?
C10 H10B 0.9800 . ?
C10 H10C 0.9800 . ?
C11 H11A 0.9800 . ?
C11 H11B 0.9800 . ?
C11 H11C 0.9800 . ?
C12 C13 1.533(8) . ?
C12 C14 1.534(8) . ?
C12 C15 1.536(8) . ?
C13 H13A 0.9800 . ?
C13 H13B 0.9800 . ?
C13 H13C 0.9800 . ?
C14 H14A 0.9800 . ?
C14 H14B 0.9800 . ?
C14 H14C 0.9800 . ?
C15 H15A 0.9800 . ?
C15 H15B 0.9800 . ?
C15 H15C 0.9800 . ?
C16 H16A 0.9800 . ?
C16 H16B 0.9800 . ?
C16 H16C 0.9800 . ?
C17 H17A 0.9800 . ?
C17 H17B 0.9800 . ?
C17 H17C 0.9800 . ?
C18 H18A 0.9800 . ?
C18 H18B 0.9800 . ?
C18 H18C 0.9800 . ?
C19 H19A 0.9800 . ?
C19 H19B 0.9800 . ?
C19 H19C 0.9800 . ?
